data_4102771
loop_
_publ_author_name
'Christina Y. Tang'
'Amber L. Thompson'
'Simon Aldridge'

_publ_contact_author 'Simon Aldridge'
_publ_contact_author_email simon.aldridge@chem.ox.ac.uk
_publ_section_title
;
 Dehydrogenation of Saturated CC and BN Bonds at Cationic N-Heterocyclic
 Carbene Stabilized M(III) Centers (M = Rh, Ir)
;
_journal_name_full 'Journal of the American Chemical Society'
_journal_page_first 10578
_journal_page_last 10591
_journal_paper_doi 10.1021/ja1043787
_journal_volume 132
_journal_year 2010
_chemical_absolute_configuration ad
_chemical_formula_moiety 'C32 H12 B F24, C21 H29 B N3'
_chemical_formula_sum 'C53 H41 B2 F24 N3'
_chemical_formula_weight 1197.51
_space_group_IT_number 4
_symmetry_cell_setting monoclinic
_symmetry_space_group_name_Hall 'P 2yb'
_symmetry_space_group_name_H-M 'P 1 21 1'
_atom_sites_solution_hydrogens geom
_atom_sites_solution_primary direct
_audit_creation_date 10-05-03
_audit_creation_method CRYSTALS_ver_14.06
_cell_angle_alpha 90
_cell_angle_beta 115.2266(3)
_cell_angle_gamma 90
_cell_formula_units_Z 4
_cell_length_a 12.8899(1)
_cell_length_b 35.5605(3)
_cell_length_c 13.1718(1)
_cell_measurement_reflns_used 12323
_cell_measurement_temperature 150
_cell_measurement_theta_max 27
_cell_measurement_theta_min 5
_cell_volume 5461.77(8)
_computing_cell_refinement 'DENZO/SCALEPACK (Otwinowski & Minor, 1997)'
_computing_data_collection 'COLLECT (Nonius, 2001).'
_computing_data_reduction 'DENZO/SCALEPACK (Otwinowski & Minor, 1997)'
_computing_molecular_graphics 'CAMERON (Watkin et al., 1996)'
_computing_publication_material 'CRYSTALS (Betteridge et al., 2003)'
_computing_structure_refinement 'CRYSTALS (Betteridge et al., 2003)'
_computing_structure_solution 'SIR92 (Altomare et al., 1994)'
_diffrn_ambient_temperature 150
_diffrn_measured_fraction_theta_full 0.989
_diffrn_measured_fraction_theta_max 0.989
_diffrn_measurement_device Area
_diffrn_measurement_device_type 'Nonius KappaCCD'
_diffrn_measurement_method \w
_diffrn_radiation_monochromator graphite
_diffrn_radiation_type 'Mo K\a'
_diffrn_radiation_wavelength 0.71073
_diffrn_reflns_av_R_equivalents 0.025
_diffrn_reflns_limit_h_max 16
_diffrn_reflns_limit_h_min -16
_diffrn_reflns_limit_k_max 41
_diffrn_reflns_limit_k_min -46
_diffrn_reflns_limit_l_max 17
_diffrn_reflns_limit_l_min -17
_diffrn_reflns_number 56307
_diffrn_reflns_theta_full 27.487
_diffrn_reflns_theta_max 27.487
_diffrn_reflns_theta_min 5.115
_diffrn_standards_number 0
_exptl_absorpt_coefficient_mu 0.142
_exptl_absorpt_correction_T_max 0.97
_exptl_absorpt_correction_T_min 0.88
_exptl_absorpt_correction_type multi-scan
_exptl_absorpt_process_details 'DENZO/SCALEPACK (Otwinowski & Minor, 1997)'
_exptl_crystal_colour clear_pale_colourless
_exptl_crystal_density_diffrn 1.456
_exptl_crystal_density_method 'not measured'
_exptl_crystal_description block
_exptl_crystal_F_000 2424
_exptl_crystal_size_max 0.360
_exptl_crystal_size_mid 0.260
_exptl_crystal_size_min 0.200
_refine_diff_density_max 0.73
_refine_diff_density_min -0.58
_refine_ls_extinction_method None
_refine_ls_goodness_of_fit_ref 1.0001
_refine_ls_hydrogen_treatment none
_refine_ls_matrix_type full
_refine_ls_number_parameters 1589
_refine_ls_number_reflns 9519
_refine_ls_number_restraints 685
_refine_ls_R_factor_all 0.0665
_refine_ls_R_factor_gt 0.0595
_refine_ls_shift/su_max 0.0010044
_refine_ls_shift/su_mean 0.0000333
_refine_ls_structure_factor_coef Fsqd
_refine_ls_weighting_details
;
 Method, part 1, Chebychev polynomial, (Watkin, 1994, Prince, 1982) 
 [weight] = 1.0/[A~0~*T~0~(x)+A~1~*T~1~(x) ... +A~n-1~]*T~n-1~(x)] 
 where A~i~ are the Chebychev coefficients listed below and x= Fcalc/Fmax 
 Method = Robust Weighting (Prince, 1982) 
 W = [weight] * [1-(deltaF/6*sigmaF)^2^]^2^ 
 A~i~ are: 
 27.7 43.0 23.2 8.24 1.52 
;
_refine_ls_weighting_scheme calc
_refine_ls_wR_factor_all 0.1527
_refine_ls_wR_factor_gt 0.1441
_refine_ls_wR_factor_ref 0.1527
_reflns_limit_h_max 15
_reflns_limit_h_min -16
_reflns_limit_k_max 46
_reflns_limit_k_min 0
_reflns_limit_l_max 17
_reflns_limit_l_min 0
_reflns_number_gt 8417
_reflns_number_total 12596
_reflns_threshold_expression I>2.0\s(I)
_oxford_diffrn_Wilson_B_factor 4.15
_oxford_diffrn_Wilson_scale 31.94
_oxford_refine_ls_r_factor_ref 0.0665
_oxford_refine_ls_scale 0.3508(4)
_oxford_reflns_number_all 9519
_oxford_reflns_threshold_expression_ref I>-3.0\s(I)
_oxford_structure_analysis_title 065ct09
_cod_data_source_file ja1043787_si_002_17.cif
_cod_data_source_block '[(IMes)BH2NH3]+[BArf4]-'
_cod_original_sg_symbol_H-M 'P 1 21 1 '
_cod_database_code 4102771

loop_
_symmetry_equiv_pos_as_xyz
x,y,z
-x,y+1/2,-z

loop_
_atom_site_label
_atom_site_type_symbol
_atom_site_fract_x
_atom_site_fract_y
_atom_site_fract_z
_atom_site_U_iso_or_equiv
_atom_site_occupancy
_atom_site_adp_type
_atom_site_refinement_flags_posn
_atom_site_refinement_flags_occupancy
_atom_site_disorder_assembly
_atom_site_disorder_group
C1 C 0.2424(6) 0.5601(2) 0.5785(5) 0.0562 1.0000 Uani . . . .
C2 C 0.3385(5) 0.55227(19) 0.5436(5) 0.0443 1.0000 Uani . . . .
C3 C 0.3739(5) 0.51591(19) 0.5407(5) 0.0470 1.0000 Uani . . . .
C4 C 0.4613(5) 0.50743(17) 0.5092(5) 0.0424 1.0000 Uani . . . .
C5 C 0.5117(5) 0.53753(16) 0.4800(4) 0.0354 1.0000 Uani . . . .
N6 N 0.6060(4) 0.53045(14) 0.4504(4) 0.0382 1.0000 Uani . . . .
C7 C 0.6000(4) 0.52686(15) 0.3454(4) 0.0343 1.0000 Uani . . . .
N8 N 0.7087(4) 0.52078(13) 0.3596(4) 0.0379 1.0000 Uani . . . .
C9 C 0.7824(5) 0.52020(19) 0.4734(5) 0.0477 1.0000 Uani . . . .
C10 C 0.7192(5) 0.52649(19) 0.5299(5) 0.0481 1.0000 Uani . . . .
C11 C 0.7434(4) 0.51349(16) 0.2710(5) 0.0363 1.0000 Uani . . . .
C12 C 0.7504(5) 0.47613(16) 0.2422(5) 0.0396 1.0000 Uani . . . .
C13 C 0.7898(5) 0.4698(2) 0.1600(5) 0.0492 1.0000 Uani . . . .
C14 C 0.8204(5) 0.4988(2) 0.1088(5) 0.0564 1.0000 Uani . . . .
C15 C 0.8623(6) 0.4907(3) 0.0195(6) 0.0815 1.0000 Uani . . . .
C16 C 0.8099(6) 0.5355(2) 0.1388(6) 0.0612 1.0000 Uani . . . .
C17 C 0.7724(6) 0.54357(19) 0.2204(5) 0.0498 1.0000 Uani . . . .
C18 C 0.7635(9) 0.5838(2) 0.2517(9) 0.0822 1.0000 Uani . . . .
C19 C 0.7187(7) 0.44405(19) 0.2961(6) 0.0578 1.0000 Uani . . . .
B20 B 0.4879(6) 0.5328(2) 0.2290(5) 0.0495 1.0000 Uani . . . .
N21 N 0.4584(5) 0.4976(2) 0.1513(5) 0.0678 1.0000 Uani . . . .
C22 C 0.4785(5) 0.57474(16) 0.4806(4) 0.0365 1.0000 Uani . . . .
C23 C 0.3908(5) 0.58126(17) 0.5131(5) 0.0395 1.0000 Uani . . . .
C24 C 0.5307(6) 0.60663(18) 0.4455(6) 0.0481 1.0000 Uani . . . .
C25 C 0.5001(7) 0.4674(2) 0.5086(6) 0.0611 1.0000 Uani . . . .
B26 B 0.1239(4) 0.53261(14) 0.8685(4) 0.0236 1.0000 Uani . . . .
C27 C 0.0643(4) 0.49581(13) 0.7898(4) 0.0248 1.0000 Uani . . . .
C28 C -0.0218(4) 0.47483(14) 0.8015(4) 0.0275 1.0000 Uani . . . .
C29 C -0.0836(4) 0.44702(14) 0.7270(4) 0.0305 1.0000 Uani . . . .
C30 C -0.1769(5) 0.42707(17) 0.7452(5) 0.0447 1.0000 Uani . . . .
F31 F -0.2490(3) 0.45070(13) 0.7592(4) 0.0675 1.0000 Uani . . . .
F32 F -0.2410(4) 0.40570(16) 0.6593(4) 0.0939 1.0000 Uani . . . .
F33 F -0.1353(4) 0.40635(16) 0.8369(5) 0.0944 1.0000 Uani . . . .
C34 C -0.0609(4) 0.43769(15) 0.6363(4) 0.0338 1.0000 Uani . . . .
C35 C 0.0245(4) 0.45777(14) 0.6221(4) 0.0301 1.0000 Uani . . . .
C36 C 0.0838(4) 0.48631(13) 0.6971(4) 0.0270 1.0000 Uani . . . .
C37 C 0.0528(5) 0.45042(17) 0.5255(5) 0.0413 1.0000 Uani . . . .
F38 F 0.0269(4) 0.47978(12) 0.4542(3) 0.0647 1.0000 Uani . . . .
F39 F -0.0028(3) 0.42064(12) 0.4632(3) 0.0584 1.0000 Uani . . . .
F40 F 0.1647(3) 0.44406(12) 0.5570(3) 0.0595 1.0000 Uani . . . .
C41 C 0.2507(4) 0.54116(13) 0.8743(4) 0.0259 1.0000 Uani . . . .
C42 C 0.3228(4) 0.51230(14) 0.8704(4) 0.0298 1.0000 Uani . . . .
C43 C 0.4298(4) 0.51933(16) 0.8725(4) 0.0351 1.0000 Uani . . . .
C44 C 0.4708(4) 0.55521(18) 0.8805(5) 0.0430 1.0000 Uani . . . .
C45 C 0.4033(5) 0.58470(17) 0.8875(5) 0.0428 1.0000 Uani . . . .
C46 C 0.2966(4) 0.57738(16) 0.8858(4) 0.0330 1.0000 Uani . . . .
C51 C 0.4982(5) 0.48648(19) 0.8640(5) 0.0469 1.0000 Uani . . . .
F52 F 0.4374(3) 0.46376(10) 0.7777(3) 0.0518 1.0000 Uani . . . .
F53 F 0.5352(4) 0.46468(14) 0.9568(4) 0.0753 1.0000 Uani . . . .
F54 F 0.5916(3) 0.49636(14) 0.8503(5) 0.0822 1.0000 Uani . . . .
C55 C 0.0298(4) 0.56576(13) 0.8014(4) 0.0253 1.0000 Uani . . . .
C56 C -0.0667(4) 0.57205(14) 0.8213(4) 0.0279 1.0000 Uani . . . .
C57 C -0.1516(4) 0.59712(14) 0.7587(4) 0.0315 1.0000 Uani . . . .
C58 C -0.1449(4) 0.61733(15) 0.6722(5) 0.0365 1.0000 Uani . . . .
C59 C -0.0504(4) 0.61108(15) 0.6498(4) 0.0339 1.0000 Uani . . . .
C60 C 0.0340(4) 0.58586(14) 0.7124(4) 0.0312 1.0000 Uani . . . .
C61 C -0.0364(3) 0.63309(10) 0.5606(3) 0.0574 1.0000 Uani D . . .
C65 C -0.2549(5) 0.60117(16) 0.7839(5) 0.0397 1.0000 Uani . . . .
F66 F -0.2261(3) 0.60463(14) 0.8929(3) 0.0631 1.0000 Uani . . . .
F67 F -0.3205(3) 0.63059(13) 0.7330(4) 0.0706 1.0000 Uani . . . .
F68 F -0.3225(3) 0.57081(13) 0.7506(4) 0.0688 1.0000 Uani . . . .
C69 C 0.1387(4) 0.52812(14) 0.9972(4) 0.0266 1.0000 Uani . . . .
C70 C 0.1641(4) 0.49395(15) 1.0546(4) 0.0311 1.0000 Uani . . . .
C71 C 0.1775(4) 0.49079(16) 1.1664(4) 0.0353 1.0000 Uani . . . .
C72 C 0.1656(5) 0.52177(18) 1.2234(4) 0.0407 1.0000 Uani . . . .
C73 C 0.1433(5) 0.55613(17) 1.1691(4) 0.0381 1.0000 Uani . . . .
C74 C 0.1313(4) 0.55917(14) 1.0590(4) 0.0302 1.0000 Uani . . . .
C75 C 0.1274(6) 0.5911(2) 1.2253(5) 0.0536 1.0000 Uani . . . .
F76 F 0.0366(4) 0.61060(14) 1.1594(3) 0.0821 1.0000 Uani . . . .
F77 F 0.1138(5) 0.58330(15) 1.3180(3) 0.0806 1.0000 Uani . . . .
F78 F 0.2175(5) 0.61382(14) 1.2570(4) 0.0826 1.0000 Uani . . . .
C79 C 0.2034(7) 0.45280(19) 1.2210(5) 0.0547 1.0000 Uani . . . .
F80 F 0.2035(5) 0.45215(14) 1.3208(4) 0.0852 1.0000 Uani . . . .
F81 F 0.1362(5) 0.42602(13) 1.1581(4) 0.1002 1.0000 Uani . . . .
F82 F 0.3112(5) 0.44120(14) 1.2391(4) 0.0840 1.0000 Uani . . . .
C101 C 1.3104(7) 0.3146(3) 0.1934(7) 0.0763 1.0000 Uani . . . .
C102 C 1.2792(5) 0.3054(2) 0.2880(5) 0.0496 1.0000 Uani . . . .
C103 C 1.2742(6) 0.2683(2) 0.3178(5) 0.0507 1.0000 Uani . . . .
C104 C 1.2433(5) 0.25846(18) 0.4029(5) 0.0476 1.0000 Uani . . . .
C105 C 1.2162(4) 0.28734(16) 0.4577(5) 0.0357 1.0000 Uani . . . .
N106 N 1.1841(4) 0.27910(13) 0.5481(4) 0.0381 1.0000 Uani . . . .
C107 C 1.0766(4) 0.27608(16) 0.5398(4) 0.0358 1.0000 Uani . . . .
N108 N 1.0874(4) 0.26996(14) 0.6450(4) 0.0394 1.0000 Uani . . . .
C109 C 1.2032(5) 0.26955(17) 0.7197(5) 0.0416 1.0000 Uani . . . .
C110 C 1.2634(5) 0.27489(17) 0.6597(5) 0.0431 1.0000 Uani . . . .
C111 C 0.9937(5) 0.26612(17) 0.6767(4) 0.0380 1.0000 Uani . . . .
C112 C 0.9511(5) 0.23070(16) 0.6813(4) 0.0358 1.0000 Uani . . . .
C113 C 0.8612(5) 0.22841(19) 0.7137(5) 0.0436 1.0000 Uani . . . .
C114 C 0.8190(5) 0.2601(2) 0.7437(5) 0.0489 1.0000 Uani . . . .
C115 C 0.7223(7) 0.2567(3) 0.7791(7) 0.0669 1.0000 Uani . . . .
C116 C 0.8654(6) 0.2948(2) 0.7390(6) 0.0589 1.0000 Uani . . . .
C117 C 0.9538(6) 0.29864(17) 0.7073(5) 0.0486 1.0000 Uani . . . .
C118 C 1.0051(8) 0.33665(19) 0.7041(8) 0.0714 1.0000 Uani . . . .
C119 C 0.9971(5) 0.19546(19) 0.6520(5) 0.0478 1.0000 Uani . . . .
B120 B 0.9601(6) 0.2837(2) 0.4292(6) 0.0509 1.0000 Uani . . . .
N121 N 0.8780(5) 0.2469(2) 0.3930(5) 0.0748 1.0000 Uani . . . .
C122 C 1.2207(5) 0.32529(17) 0.4313(5) 0.0424 1.0000 Uani . . . .
C123 C 1.2525(5) 0.33275(19) 0.3448(6) 0.0511 1.0000 Uani . . . .
C124 C 1.1857(7) 0.35624(19) 0.4884(7) 0.0628 1.0000 Uani . . . .
C125 C 1.2368(9) 0.2181(2) 0.4304(8) 0.0740 1.0000 Uani . . . .
B126 B 0.5774(5) 0.27837(16) 0.0641(4) 0.0280 1.0000 Uani . . . .
C127 C 0.4911(4) 0.24421(13) -0.0048(4) 0.0257 1.0000 Uani . . . .
C128 C 0.3950(4) 0.23448(14) 0.0142(4) 0.0293 1.0000 Uani . . . .
C129 C 0.3172(4) 0.20697(14) -0.0466(4) 0.0336 1.0000 Uani . . . .
C130 C 0.2176(5) 0.19892(19) -0.0202(5) 0.0487 1.0000 Uani . . . .
F131 F 0.1401(3) 0.22672(15) -0.0552(5) 0.0826 1.0000 Uani . . . .
F132 F 0.2488(3) 0.19549(14) 0.0900(3) 0.0662 1.0000 Uani . . . .
F133 F 0.1611(4) 0.16800(15) -0.0672(4) 0.0806 1.0000 Uani . . . .
C134 C 0.3317(5) 0.18790(15) -0.1315(5) 0.0390 1.0000 Uani . . . .
C135 C 0.4224(5) 0.19728(16) -0.1548(5) 0.0388 1.0000 Uani . . . .
C136 C 0.5014(4) 0.22466(14) -0.0915(4) 0.0309 1.0000 Uani . . . .
C137 C 0.4439(4) 0.17768(11) -0.2432(3) 0.0687 1.0000 Uani D . . .
C141 C 0.7073(4) 0.27266(16) 0.0750(4) 0.0319 1.0000 Uani . . . .
C142 C 0.7595(5) 0.23758(18) 0.0846(4) 0.0386 1.0000 Uani . . . .
C143 C 0.8724(5) 0.2339(2) 0.0946(5) 0.0545 1.0000 Uani . . . .
C144 C 0.9349(5) 0.2658(3) 0.0956(6) 0.0679 1.0000 Uani . . . .
C145 C 0.8871(5) 0.3006(2) 0.0882(5) 0.0577 1.0000 Uani . . . .
C146 C 0.7758(5) 0.30402(18) 0.0801(5) 0.0422 1.0000 Uani . . . .
C151 C 0.9193(5) 0.19554(14) 0.0960(6) 0.1022 1.0000 Uani D . . .
C155 C 0.5173(4) 0.31549(14) -0.0131(4) 0.0282 1.0000 Uani . . . .
C156 C 0.4366(5) 0.33856(14) -0.0010(4) 0.0346 1.0000 Uani . . . .
C157 C 0.3804(5) 0.36781(15) -0.0762(5) 0.0412 1.0000 Uani . . . .
C158 C 0.4051(5) 0.37448(15) -0.1669(5) 0.0408 1.0000 Uani . . . .
C159 C 0.4829(5) 0.35152(15) -0.1828(4) 0.0352 1.0000 Uani . . . .
C160 C 0.5371(4) 0.32307(14) -0.1087(4) 0.0305 1.0000 Uani . . . .
C161 C 0.5131(6) 0.35810(18) -0.2797(5) 0.0472 1.0000 Uani . . . .
F162 F 0.4632(6) 0.38786(14) -0.3405(4) 0.0936 1.0000 Uani . . . .
F163 F 0.6250(4) 0.36097(16) -0.2476(4) 0.0821 1.0000 Uani . . . .
F164 F 0.4805(4) 0.32848(13) -0.3516(3) 0.0639 1.0000 Uani . . . .
C165 C 0.2986(7) 0.39214(19) -0.0544(7) 0.0615 1.0000 Uani . . . .
F166 F 0.2278(5) 0.37343(14) -0.0244(5) 0.0897 1.0000 Uani . . . .
F167 F 0.2335(5) 0.41310(14) -0.1416(5) 0.0903 1.0000 Uani . . . .
F168 F 0.3525(5) 0.41657(17) 0.0290(6) 0.1124 1.0000 Uani . . . .
C169 C 0.5897(4) 0.28055(14) 0.1940(4) 0.0288 1.0000 Uani . . . .
C170 C 0.5849(4) 0.24807(15) 0.2512(4) 0.0337 1.0000 Uani . . . .
C171 C 0.5970(5) 0.24872(17) 0.3624(4) 0.0386 1.0000 Uani . . . .
C172 C 0.6163(5) 0.28230(18) 0.4193(5) 0.0455 1.0000 Uani . . . .
C173 C 0.6228(5) 0.31490(17) 0.3651(5) 0.0424 1.0000 Uani . . . .
C174 C 0.6120(4) 0.31382(16) 0.2551(4) 0.0340 1.0000 Uani . . . .
C175 C 0.6416(7) 0.3518(2) 0.4243(6) 0.0574 1.0000 Uani . . . .
F176 F 0.5690(5) 0.37806(14) 0.3616(5) 0.0926 1.0000 Uani . . . .
F177 F 0.6288(6) 0.35040(15) 0.5189(4) 0.1076 1.0000 Uani . . . .
F178 F 0.7443(4) 0.36662(13) 0.4481(4) 0.0812 1.0000 Uani . . . .
C179 C 0.5900(6) 0.21280(19) 0.4175(5) 0.0512 1.0000 Uani . . . .
F180 F 0.6870(4) 0.19211(14) 0.4457(4) 0.0790 1.0000 Uani . . . .
F181 F 0.5792(5) 0.21778(14) 0.5123(3) 0.0782 1.0000 Uani . . . .
F182 F 0.5057(4) 0.19092(13) 0.3524(3) 0.0754 1.0000 Uani . . . .
C470 C 0.4342(6) 0.62501(19) 0.8818(7) 0.0837 0.566(11) Uani D P 1 1
F480 F 0.4143(9) 0.6455(4) 0.9575(8) 0.0873 0.566(11) Uani D P 1 1
F490 F 0.5453(7) 0.6308(2) 0.9059(10) 0.0826 0.566(11) Uani D P 1 1
F500 F 0.3751(9) 0.6424(3) 0.7826(7) 0.0942 0.566(11) Uani D P 1 1
C471 C 0.4488(8) 0.6224(3) 0.8935(8) 0.0837 0.434(11) Uani D P 1 2
F481 F 0.3967(12) 0.6494(5) 0.9263(11) 0.0852 0.434(11) Uani D P 1 2
F491 F 0.5601(8) 0.6240(3) 0.9671(11) 0.0867 0.434(11) Uani D P 1 2
F501 F 0.4458(13) 0.6346(3) 0.7957(9) 0.0892 0.434(11) Uani D P 1 2
F620 F -0.1242(7) 0.6538(3) 0.4896(7) 0.0564 0.426(15) Uani D P 2 1
F630 F -0.0175(10) 0.6064(2) 0.4948(8) 0.0546 0.426(15) Uani D P 2 1
F640 F 0.0551(8) 0.6559(3) 0.5949(7) 0.0630 0.426(15) Uani D P 2 1
F621 F -0.1392(5) 0.6431(2) 0.4791(5) 0.0522 0.574(15) Uani D P 2 2
F631 F 0.0207(7) 0.6179(3) 0.5071(6) 0.0593 0.574(15) Uani D P 2 2
F641 F 0.0188(8) 0.6663(2) 0.6038(5) 0.0665 0.574(15) Uani D P 2 2
F1380 F 0.5101(10) 0.1911(4) -0.2892(10) 0.0691 0.334(11) Uani D P 3 1
F1390 F 0.3447(7) 0.1679(4) -0.3305(8) 0.0707 0.334(11) Uani D P 3 1
F1400 F 0.4937(12) 0.1444(3) -0.1941(9) 0.0703 0.334(11) Uani D P 3 1
F1381 F 0.4599(7) 0.20340(17) -0.3120(5) 0.0677 0.666(11) Uani D P 3 2
F1391 F 0.3572(5) 0.15571(18) -0.3115(5) 0.0641 0.666(11) Uani D P 3 2
F1401 F 0.5374(6) 0.1557(2) -0.2068(5) 0.0810 0.666(11) Uani D P 3 2
C1470 C 0.9457(5) 0.34075(19) 0.1038(6) 0.043(3) 0.528(17) Uiso D P 4 1
F1480 F 0.9834(7) 0.3574(3) 0.2045(6) 0.075(3) 0.528(17) Uiso D P 4 1
F1490 F 1.0396(6) 0.3372(3) 0.0831(7) 0.073(3) 0.528(17) Uiso D P 4 1
F1500 F 0.8802(6) 0.3665(3) 0.0306(7) 0.063(3) 0.528(17) Uiso D P 4 1
C1471 C 0.9527(6) 0.3290(2) 0.0738(7) 0.041(3) 0.472(17) Uiso D P 4 2
F1481 F 0.9951(9) 0.3496(3) 0.1691(8) 0.095(4) 0.472(17) Uiso D P 4 2
F1491 F 1.0438(7) 0.3209(4) 0.0531(9) 0.088(4) 0.472(17) Uiso D P 4 2
F1501 F 0.8892(6) 0.3532(3) -0.0075(8) 0.063(3) 0.472(17) Uiso D P 4 2
F1520 F 0.9076(8) 0.1859(3) -0.0081(6) 0.1127 0.616(8) Uani D P 5 1
F1530 F 0.8720(7) 0.1670(2) 0.1286(9) 0.1015 0.616(8) Uani D P 5 1
F1540 F 1.0324(5) 0.1933(2) 0.1620(8) 0.1067 0.616(8) Uani D P 5 1
F1521 F 0.8544(9) 0.1698(3) 0.0216(11) 0.1081 0.384(8) Uani D P 5 2
F1531 F 0.9329(12) 0.1823(4) 0.1979(9) 0.1065 0.384(8) Uani D P 5 2
F1541 F 1.0230(7) 0.1928(4) 0.0963(11) 0.1022 0.384(8) Uani D P 5 2
H11 H 0.2318 0.5868 0.5773 0.0844 1.0000 Uiso R . . .
H13 H 0.2644 0.5508 0.6528 0.0839 1.0000 Uiso R . . .
H12 H 0.1730 0.5483 0.5273 0.0838 1.0000 Uiso R . . .
H31 H 0.3382 0.4963 0.5596 0.0562 1.0000 Uiso R . . .
H91 H 0.8616 0.5165 0.5032 0.0573 1.0000 Uiso R . . .
H101 H 0.7452 0.5279 0.6073 0.0581 1.0000 Uiso R . . .
H131 H 0.7956 0.4454 0.1388 0.0594 1.0000 Uiso R . . .
H152 H 0.8088 0.5005 -0.0517 0.1230 1.0000 Uiso R . . .
H153 H 0.9358 0.5021 0.0395 0.1231 1.0000 Uiso R . . .
H151 H 0.8686 0.4640 0.0134 0.1231 1.0000 Uiso R . . .
H161 H 0.8288 0.5552 0.1024 0.0726 1.0000 Uiso R . . .
H183 H 0.8158 0.5989 0.2355 0.1242 1.0000 Uiso R . . .
H181 H 0.7812 0.5854 0.3300 0.1240 1.0000 Uiso R . . .
H182 H 0.6871 0.5926 0.2080 0.1240 1.0000 Uiso R . . .
H191 H 0.7264 0.4208 0.2632 0.0869 1.0000 Uiso R . . .
H192 H 0.7682 0.4435 0.3752 0.0871 1.0000 Uiso R . . .
H193 H 0.6407 0.4465 0.2856 0.0873 1.0000 Uiso R . . .
H231 H 0.3663 0.6059 0.5146 0.0471 1.0000 Uiso R . . .
H241 H 0.5135 0.6302 0.4719 0.0719 1.0000 Uiso R . . .
H242 H 0.6117 0.6038 0.4749 0.0719 1.0000 Uiso R . . .
H243 H 0.4993 0.6072 0.3643 0.0724 1.0000 Uiso R . . .
H253 H 0.5123 0.4630 0.4429 0.0919 1.0000 Uiso R . . .
H252 H 0.5701 0.4631 0.5741 0.0922 1.0000 Uiso R . . .
H251 H 0.4432 0.4505 0.5094 0.0923 1.0000 Uiso R . . .
H281 H -0.0400 0.4797 0.8619 0.0324 1.0000 Uiso R . . .
H341 H -0.1019 0.4185 0.5857 0.0399 1.0000 Uiso R . . .
H361 H 0.1394 0.4997 0.6833 0.0320 1.0000 Uiso R . . .
H421 H 0.2972 0.4876 0.8660 0.0359 1.0000 Uiso R . . .
H441 H 0.5426 0.5599 0.8817 0.0512 1.0000 Uiso R . . .
H461 H 0.2548 0.5976 0.8929 0.0405 1.0000 Uiso R . . .
H561 H -0.0738 0.5591 0.8782 0.0334 1.0000 Uiso R . . .
H581 H -0.2019 0.6347 0.6305 0.0439 1.0000 Uiso R . . .
H601 H 0.0962 0.5824 0.6947 0.0369 1.0000 Uiso R . . .
H701 H 0.1726 0.4724 1.0180 0.0365 1.0000 Uiso R . . .
H721 H 0.1720 0.5198 1.2958 0.0490 1.0000 Uiso R . . .
H741 H 0.1201 0.5826 1.0265 0.0360 1.0000 Uiso R . . .
H1013 H 1.3266 0.3411 0.1935 0.1141 1.0000 Uiso R . . .
H1011 H 1.3770 0.3004 0.2010 0.1140 1.0000 Uiso R . . .
H1012 H 1.2475 0.3083 0.1232 0.1141 1.0000 Uiso R . . .
H1031 H 1.2924 0.2492 0.2788 0.0614 1.0000 Uiso R . . .
H1091 H 1.2315 0.2659 0.7969 0.0500 1.0000 Uiso R . . .
H1101 H 1.3428 0.2758 0.6865 0.0521 1.0000 Uiso R . . .
H1131 H 0.8296 0.2051 0.7153 0.0520 1.0000 Uiso R . . .
H1151 H 0.6592 0.2729 0.7347 0.1009 1.0000 Uiso R . . .
H1152 H 0.7504 0.2633 0.8567 0.1011 1.0000 Uiso R . . .
H1153 H 0.6963 0.2311 0.7690 0.1012 1.0000 Uiso R . . .
H1161 H 0.8359 0.3160 0.7587 0.0710 1.0000 Uiso R . . .
H1183 H 0.9777 0.3552 0.7392 0.1072 1.0000 Uiso R . . .
H1182 H 1.0870 0.3359 0.7418 0.1069 1.0000 Uiso R . . .
H1181 H 0.9847 0.3440 0.6277 0.1070 1.0000 Uiso R . . .
H1191 H 1.0111 0.1771 0.7094 0.0724 1.0000 Uiso R . . .
H1192 H 1.0668 0.2005 0.6448 0.0721 1.0000 Uiso R . . .
H1193 H 0.9413 0.1855 0.5825 0.0721 1.0000 Uiso R . . .
H1231 H 1.2567 0.3577 0.3258 0.0611 1.0000 Uiso R . . .
H1242 H 1.2134 0.3798 0.4761 0.0940 1.0000 Uiso R . . .
H1241 H 1.2163 0.3512 0.5672 0.0941 1.0000 Uiso R . . .
H1243 H 1.1039 0.3570 0.4587 0.0941 1.0000 Uiso R . . .
H1253 H 1.2256 0.2157 0.4974 0.1119 1.0000 Uiso R . . .
H1251 H 1.3060 0.2052 0.4407 0.1123 1.0000 Uiso R . . .
H1252 H 1.1744 0.2061 0.3703 0.1123 1.0000 Uiso R . . .
H1281 H 0.3830 0.2471 0.0697 0.0349 1.0000 Uiso R . . .
H1341 H 0.2798 0.1691 -0.1719 0.0471 1.0000 Uiso R . . .
H1361 H 0.5626 0.2299 -0.1092 0.0368 1.0000 Uiso R . . .
H1421 H 0.7179 0.2159 0.0831 0.0462 1.0000 Uiso R . . .
H1441 H 1.0090 0.2633 0.1015 0.0810 1.0000 Uiso R . . .
H1461 H 0.7455 0.3281 0.0777 0.0513 1.0000 Uiso R . . .
H1561 H 0.4191 0.3348 0.0597 0.0415 1.0000 Uiso R . . .
H1581 H 0.3700 0.3942 -0.2167 0.0491 1.0000 Uiso R . . .
H1601 H 0.5903 0.3084 -0.1207 0.0361 1.0000 Uiso R . . .
H1701 H 0.5739 0.2248 0.2137 0.0398 1.0000 Uiso R . . .
H1721 H 0.6245 0.2832 0.4925 0.0548 1.0000 Uiso R . . .
H1741 H 0.6192 0.3361 0.2219 0.0409 1.0000 Uiso R . . .
H202 H 0.4958 0.5565 0.1650 0.0582 1.0000 Uiso R . . .
H1201 H 0.9060 0.3041 0.4457 0.0722 1.0000 Uiso R . . .
H1202 H 0.9728 0.2924 0.3494 0.0585 1.0000 Uiso R . . .
H211 H 0.4322 0.4790 0.1813 0.1021 1.0000 Uiso R . . .
H1213 H 0.8120 0.2526 0.3323 0.1130 1.0000 Uiso R . . .
H213 H 0.4029 0.5035 0.0835 0.1022 1.0000 Uiso R . . .
H1212 H 0.8622 0.2396 0.4506 0.1133 1.0000 Uiso R . . .
H1211 H 0.9150 0.2284 0.3753 0.1131 1.0000 Uiso R . . .
H212 H 0.5212 0.4895 0.1444 0.1022 1.0000 Uiso R . . .
H201 H 0.4143 0.5397 0.2471 0.0594 1.0000 Uiso R . . .

loop_
_atom_site_aniso_label
_atom_site_aniso_U_11
_atom_site_aniso_U_22
_atom_site_aniso_U_33
_atom_site_aniso_U_23
_atom_site_aniso_U_13
_atom_site_aniso_U_12
C1 0.048(3) 0.089(5) 0.042(3) 0.007(3) 0.029(3) 0.001(3)
C2 0.048(3) 0.059(4) 0.030(3) 0.005(3) 0.020(2) 0.003(3)
C3 0.046(3) 0.061(4) 0.039(3) 0.014(3) 0.023(3) -0.005(3)
C4 0.051(3) 0.041(3) 0.034(3) 0.006(2) 0.016(3) 0.000(3)
C5 0.037(3) 0.048(3) 0.021(2) 0.004(2) 0.012(2) 0.010(2)
N6 0.037(2) 0.047(3) 0.028(2) 0.0026(19) 0.0125(19) 0.013(2)
C7 0.034(3) 0.041(3) 0.029(2) 0.001(2) 0.014(2) 0.005(2)
N8 0.035(2) 0.043(3) 0.034(2) -0.002(2) 0.0135(19) 0.006(2)
C9 0.035(3) 0.059(4) 0.038(3) -0.005(3) 0.005(2) 0.015(3)
C10 0.041(3) 0.064(4) 0.031(3) -0.001(3) 0.007(2) 0.017(3)
C11 0.034(3) 0.037(3) 0.037(3) -0.003(2) 0.014(2) 0.002(2)
C12 0.037(3) 0.041(3) 0.038(3) -0.006(2) 0.013(2) 0.001(2)
C13 0.040(3) 0.060(4) 0.044(3) -0.019(3) 0.014(3) -0.001(3)
C14 0.032(3) 0.100(6) 0.040(3) -0.013(3) 0.018(3) -0.014(3)
C15 0.048(4) 0.151(9) 0.058(4) -0.017(5) 0.035(4) -0.014(5)
C16 0.063(4) 0.073(5) 0.056(4) 0.006(4) 0.033(4) -0.014(4)
C17 0.053(4) 0.050(4) 0.050(3) 0.000(3) 0.025(3) -0.004(3)
C18 0.103(7) 0.042(4) 0.106(7) 0.003(4) 0.049(6) -0.003(4)
C19 0.071(4) 0.043(3) 0.062(4) 0.008(3) 0.031(4) 0.006(3)
B20 0.037(3) 0.080(5) 0.030(3) 0.010(3) 0.013(3) 0.005(3)
N21 0.048(3) 0.104(5) 0.045(3) -0.012(3) 0.014(3) 0.008(3)
C22 0.038(3) 0.044(3) 0.030(3) 0.005(2) 0.017(2) 0.005(2)
C23 0.041(3) 0.046(3) 0.037(3) 0.007(2) 0.022(2) 0.008(2)
C24 0.055(3) 0.046(3) 0.055(4) 0.009(3) 0.035(3) 0.004(3)
C25 0.065(4) 0.049(4) 0.057(4) 0.010(3) 0.014(3) 0.009(3)
B26 0.024(2) 0.023(2) 0.025(2) -0.002(2) 0.012(2) -0.002(2)
C27 0.024(2) 0.021(2) 0.029(2) 0.0016(18) 0.0108(19) 0.0035(17)
C28 0.028(2) 0.029(2) 0.026(2) -0.0011(19) 0.0123(19) 0.0017(19)
C29 0.030(2) 0.025(2) 0.037(3) 0.000(2) 0.015(2) -0.0041(19)
C30 0.046(3) 0.045(3) 0.047(3) -0.010(3) 0.023(3) -0.016(3)
F31 0.047(2) 0.080(3) 0.089(3) -0.021(2) 0.042(2) -0.022(2)
F32 0.098(3) 0.114(4) 0.096(3) -0.065(3) 0.067(3) -0.082(3)
F33 0.081(3) 0.100(4) 0.104(4) 0.051(3) 0.040(3) -0.021(3)
C34 0.030(2) 0.031(3) 0.034(3) -0.004(2) 0.008(2) -0.001(2)
C35 0.029(2) 0.028(2) 0.029(2) -0.005(2) 0.008(2) 0.004(2)
C36 0.025(2) 0.030(2) 0.026(2) -0.0015(19) 0.0113(19) -0.0007(19)
C37 0.040(3) 0.044(3) 0.041(3) -0.013(3) 0.017(2) 0.001(2)
F38 0.097(3) 0.068(3) 0.0427(19) 0.0021(18) 0.043(2) 0.009(2)
F39 0.050(2) 0.066(2) 0.059(2) -0.0346(19) 0.0238(18) -0.0079(18)
F40 0.0404(18) 0.083(3) 0.061(2) -0.030(2) 0.0278(17) 0.0007(18)
C41 0.028(2) 0.028(2) 0.020(2) -0.0014(18) 0.0094(18) -0.0020(19)
C42 0.026(2) 0.031(3) 0.032(2) 0.000(2) 0.012(2) 0.0000(19)
C43 0.023(2) 0.044(3) 0.038(3) -0.006(2) 0.012(2) -0.003(2)
C44 0.025(2) 0.058(4) 0.046(3) -0.016(3) 0.015(2) -0.013(2)
C45 0.038(3) 0.042(3) 0.051(3) -0.019(3) 0.021(3) -0.020(2)
C46 0.032(2) 0.038(3) 0.033(3) -0.008(2) 0.018(2) -0.004(2)
C51 0.029(3) 0.058(4) 0.056(4) -0.003(3) 0.020(3) 0.006(3)
F52 0.0451(18) 0.050(2) 0.062(2) -0.0127(17) 0.0246(17) 0.0095(15)
F53 0.066(3) 0.087(3) 0.062(2) 0.017(2) 0.017(2) 0.049(2)
F54 0.044(2) 0.076(3) 0.146(4) -0.019(3) 0.059(3) 0.002(2)
C55 0.029(2) 0.022(2) 0.025(2) -0.0045(18) 0.0116(19) -0.0024(18)
C56 0.027(2) 0.030(2) 0.025(2) -0.0015(19) 0.0096(19) 0.0008(19)
C57 0.030(2) 0.031(3) 0.032(3) -0.005(2) 0.012(2) -0.002(2)
C58 0.031(3) 0.033(3) 0.042(3) 0.007(2) 0.012(2) 0.007(2)
C59 0.036(3) 0.032(3) 0.031(3) 0.011(2) 0.012(2) 0.002(2)
C60 0.034(3) 0.029(2) 0.032(3) 0.001(2) 0.015(2) 0.002(2)
C61 0.0567(19) 0.060(2) 0.0647(19) 0.0331(17) 0.0350(16) 0.0118(15)
C65 0.034(3) 0.040(3) 0.048(3) -0.001(2) 0.020(2) 0.008(2)
F66 0.049(2) 0.097(3) 0.051(2) -0.001(2) 0.0289(18) 0.020(2)
F67 0.056(2) 0.083(3) 0.085(3) 0.026(2) 0.042(2) 0.042(2)
F68 0.044(2) 0.076(3) 0.101(3) -0.021(2) 0.045(2) -0.0149(19)
C69 0.021(2) 0.032(2) 0.027(2) -0.0006(19) 0.0104(18) -0.0020(19)
C70 0.029(2) 0.034(3) 0.029(2) 0.002(2) 0.011(2) 0.000(2)
C71 0.032(3) 0.043(3) 0.028(2) 0.005(2) 0.010(2) 0.000(2)
C72 0.038(3) 0.056(3) 0.026(3) 0.007(2) 0.011(2) 0.005(3)
C73 0.035(3) 0.050(3) 0.024(2) -0.005(2) 0.008(2) 0.008(2)
C74 0.034(2) 0.030(2) 0.024(2) -0.0012(19) 0.009(2) 0.004(2)
C75 0.064(4) 0.062(4) 0.028(3) -0.009(3) 0.013(3) 0.018(3)
F76 0.091(3) 0.090(3) 0.044(2) -0.010(2) 0.008(2) 0.058(3)
F77 0.112(4) 0.098(3) 0.039(2) -0.003(2) 0.039(2) 0.037(3)
F78 0.104(4) 0.067(3) 0.077(3) -0.034(2) 0.038(3) -0.005(3)
C79 0.073(5) 0.051(4) 0.035(3) 0.007(3) 0.019(3) -0.002(3)
F80 0.141(4) 0.075(3) 0.051(2) 0.030(2) 0.053(3) 0.015(3)
F81 0.143(5) 0.054(3) 0.069(3) 0.025(2) 0.012(3) -0.029(3)
F82 0.104(4) 0.073(3) 0.075(3) 0.033(2) 0.038(3) 0.040(3)
C101 0.073(5) 0.113(7) 0.069(5) 0.029(5) 0.055(4) 0.022(5)
C102 0.040(3) 0.071(4) 0.048(3) 0.019(3) 0.029(3) 0.017(3)
C103 0.051(3) 0.062(4) 0.049(3) 0.000(3) 0.032(3) 0.008(3)
C104 0.047(3) 0.048(3) 0.051(3) -0.001(3) 0.023(3) 0.002(3)
C105 0.031(3) 0.041(3) 0.038(3) 0.008(2) 0.018(2) 0.006(2)
N106 0.036(2) 0.043(3) 0.039(2) 0.009(2) 0.020(2) 0.0050(19)
C107 0.035(3) 0.040(3) 0.035(3) 0.006(2) 0.018(2) 0.002(2)
N108 0.040(2) 0.048(3) 0.031(2) 0.008(2) 0.0157(19) 0.002(2)
C109 0.040(3) 0.046(3) 0.033(3) 0.008(2) 0.010(2) 0.002(2)
C110 0.034(3) 0.050(3) 0.042(3) 0.009(3) 0.014(2) -0.002(2)
C111 0.039(3) 0.046(3) 0.034(3) 0.005(2) 0.020(2) 0.007(2)
C112 0.037(3) 0.043(3) 0.031(3) -0.005(2) 0.018(2) 0.000(2)
C113 0.046(3) 0.056(4) 0.033(3) -0.001(3) 0.021(3) -0.006(3)
C114 0.049(3) 0.070(4) 0.038(3) -0.002(3) 0.028(3) 0.005(3)
C115 0.060(4) 0.094(6) 0.065(4) -0.006(4) 0.045(4) 0.007(4)
C116 0.070(4) 0.062(4) 0.063(4) 0.003(3) 0.046(4) 0.017(4)
C117 0.059(4) 0.040(3) 0.052(4) 0.004(3) 0.029(3) 0.010(3)
C118 0.102(6) 0.035(3) 0.093(6) 0.003(4) 0.057(5) 0.005(4)
C119 0.044(3) 0.052(3) 0.051(3) -0.012(3) 0.023(3) -0.002(3)
B120 0.036(3) 0.075(5) 0.037(3) 0.010(3) 0.011(3) 0.000(3)
N121 0.050(3) 0.101(5) 0.058(4) 0.000(4) 0.008(3) 0.000(3)
C122 0.040(3) 0.041(3) 0.051(3) 0.012(3) 0.024(3) 0.010(2)
C123 0.046(3) 0.049(4) 0.069(4) 0.025(3) 0.035(3) 0.010(3)
C124 0.084(5) 0.041(3) 0.082(5) 0.004(3) 0.053(4) 0.012(3)
C125 0.108(7) 0.043(4) 0.084(6) -0.007(4) 0.054(5) -0.005(4)
B126 0.028(3) 0.031(3) 0.026(3) -0.003(2) 0.013(2) -0.003(2)
C127 0.027(2) 0.026(2) 0.024(2) 0.0031(18) 0.0107(18) 0.0036(19)
C128 0.027(2) 0.030(2) 0.029(2) 0.006(2) 0.0104(19) 0.0011(19)
C129 0.027(2) 0.029(3) 0.036(3) 0.007(2) 0.005(2) -0.003(2)
C130 0.037(3) 0.055(4) 0.049(3) 0.011(3) 0.013(3) -0.012(3)
F131 0.038(2) 0.105(4) 0.111(4) 0.047(3) 0.038(2) 0.015(2)
F132 0.052(2) 0.098(3) 0.049(2) 0.012(2) 0.0227(18) -0.025(2)
F133 0.076(3) 0.091(3) 0.068(3) -0.006(2) 0.024(2) -0.057(3)
C134 0.037(3) 0.024(2) 0.041(3) -0.002(2) 0.001(2) -0.008(2)
C135 0.037(3) 0.039(3) 0.035(3) -0.008(2) 0.009(2) 0.005(2)
C136 0.029(2) 0.034(3) 0.029(2) -0.003(2) 0.013(2) 0.001(2)
C137 0.064(2) 0.078(3) 0.062(2) -0.0361(19) 0.0242(17) -0.0001(17)
C141 0.024(2) 0.048(3) 0.025(2) 0.003(2) 0.0108(19) -0.004(2)
C142 0.032(3) 0.051(3) 0.034(3) 0.006(2) 0.016(2) 0.003(2)
C143 0.033(3) 0.086(5) 0.048(3) 0.031(3) 0.020(3) 0.025(3)
C144 0.025(3) 0.119(7) 0.058(4) 0.037(4) 0.015(3) 0.011(4)
C145 0.029(3) 0.097(6) 0.040(3) 0.025(3) 0.008(2) -0.011(3)
C146 0.031(3) 0.054(3) 0.037(3) 0.007(3) 0.011(2) -0.009(2)
C151 0.084(3) 0.105(3) 0.138(5) 0.033(3) 0.067(3) 0.050(3)
C155 0.031(2) 0.029(2) 0.025(2) -0.0007(19) 0.0129(19) -0.006(2)
C156 0.045(3) 0.031(3) 0.036(3) -0.003(2) 0.026(2) -0.002(2)
C157 0.052(3) 0.030(3) 0.048(3) 0.003(2) 0.027(3) 0.004(2)
C158 0.054(3) 0.027(3) 0.042(3) 0.011(2) 0.021(3) 0.001(2)
C159 0.048(3) 0.032(3) 0.031(3) -0.001(2) 0.022(2) -0.007(2)
C160 0.033(2) 0.033(3) 0.031(2) -0.003(2) 0.018(2) -0.005(2)
C161 0.060(4) 0.049(3) 0.039(3) 0.010(3) 0.027(3) -0.005(3)
F162 0.162(5) 0.073(3) 0.078(3) 0.044(3) 0.081(4) 0.029(3)
F163 0.068(3) 0.132(4) 0.057(2) 0.007(3) 0.037(2) -0.039(3)
F164 0.083(3) 0.077(3) 0.043(2) -0.0042(19) 0.038(2) -0.011(2)
C165 0.086(5) 0.045(4) 0.070(5) 0.014(3) 0.050(4) 0.021(4)
F166 0.099(3) 0.080(3) 0.133(4) 0.048(3) 0.090(3) 0.048(3)
F167 0.119(4) 0.072(3) 0.103(4) 0.044(3) 0.070(3) 0.059(3)
F168 0.114(4) 0.094(4) 0.137(5) -0.053(4) 0.061(4) 0.022(3)
C169 0.030(2) 0.032(3) 0.029(2) -0.002(2) 0.017(2) -0.006(2)
C170 0.033(3) 0.036(3) 0.029(2) -0.002(2) 0.010(2) -0.004(2)
C171 0.039(3) 0.046(3) 0.028(3) 0.000(2) 0.012(2) -0.007(2)
C172 0.056(4) 0.057(4) 0.028(3) -0.005(3) 0.022(3) -0.017(3)
C173 0.050(3) 0.045(3) 0.034(3) -0.013(2) 0.021(2) -0.017(3)
C174 0.037(3) 0.037(3) 0.032(3) -0.004(2) 0.019(2) -0.014(2)
C175 0.079(5) 0.059(4) 0.044(3) -0.022(3) 0.035(3) -0.031(4)
F176 0.118(4) 0.060(3) 0.100(4) -0.035(3) 0.046(3) -0.004(3)
F177 0.202(6) 0.084(3) 0.082(3) -0.051(3) 0.104(4) -0.070(4)
F178 0.092(3) 0.066(3) 0.089(3) -0.039(2) 0.041(3) -0.046(2)
C179 0.067(4) 0.051(4) 0.037(3) 0.001(3) 0.023(3) -0.010(3)
F180 0.084(3) 0.069(3) 0.078(3) 0.034(2) 0.029(2) 0.006(2)
F181 0.125(4) 0.079(3) 0.043(2) 0.008(2) 0.048(2) -0.024(3)
F182 0.100(3) 0.068(3) 0.045(2) 0.0085(19) 0.018(2) -0.040(3)
C470 0.084(2) 0.051(2) 0.141(4) -0.022(2) 0.071(3) -0.031(2)
F480 0.088(3) 0.048(3) 0.144(5) -0.030(3) 0.067(3) -0.026(3)
F490 0.081(3) 0.052(3) 0.143(5) -0.021(3) 0.075(3) -0.034(3)
F500 0.095(4) 0.055(3) 0.146(4) -0.012(3) 0.064(4) -0.034(3)
C471 0.084(2) 0.051(2) 0.141(4) -0.022(2) 0.071(3) -0.031(2)
F481 0.086(3) 0.048(3) 0.142(5) -0.023(3) 0.068(4) -0.027(3)
F491 0.083(3) 0.052(3) 0.144(5) -0.023(4) 0.066(4) -0.035(3)
F501 0.093(4) 0.055(3) 0.142(5) -0.016(3) 0.071(4) -0.033(3)
F620 0.060(3) 0.053(3) 0.062(3) 0.030(3) 0.031(2) 0.016(2)
F630 0.054(3) 0.063(3) 0.065(3) 0.036(2) 0.044(2) 0.008(3)
F640 0.058(3) 0.070(3) 0.069(3) 0.034(3) 0.035(3) 0.005(2)
F621 0.060(2) 0.045(3) 0.055(2) 0.028(2) 0.028(2) 0.016(2)
F631 0.058(3) 0.068(3) 0.072(3) 0.041(2) 0.046(2) 0.013(2)
F641 0.061(3) 0.068(3) 0.073(3) 0.034(2) 0.031(2) 0.001(2)
F1380 0.064(3) 0.079(4) 0.065(3) -0.040(3) 0.028(3) -0.001(3)
F1390 0.068(3) 0.075(4) 0.059(3) -0.035(3) 0.017(3) -0.001(3)
F1400 0.064(3) 0.081(3) 0.065(3) -0.034(3) 0.026(3) 0.004(3)
F1381 0.063(3) 0.088(3) 0.065(3) -0.039(2) 0.040(2) -0.003(2)
F1391 0.069(3) 0.063(3) 0.054(3) -0.030(2) 0.021(2) -0.010(2)
F1401 0.067(3) 0.095(3) 0.073(3) -0.041(3) 0.022(2) 0.014(2)
F1520 0.104(4) 0.110(4) 0.137(5) 0.027(4) 0.063(4) 0.049(3)
F1530 0.083(4) 0.098(4) 0.142(5) 0.031(4) 0.065(4) 0.048(3)
F1540 0.083(3) 0.108(4) 0.140(5) 0.032(4) 0.059(4) 0.052(3)
F1521 0.088(4) 0.105(4) 0.145(5) 0.031(4) 0.062(4) 0.050(3)
F1531 0.091(4) 0.106(4) 0.139(5) 0.037(4) 0.064(4) 0.050(4)
F1541 0.083(3) 0.109(4) 0.139(5) 0.032(4) 0.071(4) 0.049(4)

loop_
_atom_type_symbol
_atom_type_scat_dispersion_real
_atom_type_scat_dispersion_imag
_atom_type_scat_Cromer_Mann_a1
_atom_type_scat_Cromer_Mann_b1
_atom_type_scat_Cromer_Mann_a2
_atom_type_scat_Cromer_Mann_b2
_atom_type_scat_Cromer_Mann_a3
_atom_type_scat_Cromer_Mann_b3
_atom_type_scat_Cromer_Mann_a4
_atom_type_scat_Cromer_Mann_b4
_atom_type_scat_Cromer_Mann_c
_atom_type_scat_source
C 0.0033 0.0016 2.3100 20.8439 1.0200 10.2075 1.5886 0.5687 0.8650 51.6512 0.2156 'International Tables Vol C 4.2.6.8 and 6.1.1.4'
H 0.0000 0.0000 0.4930 10.5109 0.3229 26.1257 0.1402 3.1424 0.0408 57.7998 0.0030 'International Tables Vol C 4.2.6.8 and 6.1.1.4'
Rh -1.1178 0.9187 19.2957 0.7515 14.3501 8.2176 4.7343 25.8749 1.2892 98.6062 5.3280 'International Tables Vol C 4.2.6.8 and 6.1.1.4'
N 0.0061 0.0033 12.2126 0.0057 3.1322 9.8933 2.0125 28.9975 1.1663 0.5826 -11.5290 'International Tables Vol C 4.2.6.8 and 6.1.1.4'
F 0.0171 0.0103 3.5392 10.2825 2.6412 4.2944 1.5170 0.2615 1.0243 26.1476 0.2776 'International Tables Vol C 4.2.6.8 and 6.1.1.4'
B 0.0013 0.0007 2.0545 23.2185 1.3326 1.0210 1.0979 60.3498 0.7068 0.1403 -0.1932 'International Tables Vol C 4.2.6.8 and 6.1.1.4'
S 0.1246 0.1234 6.9053 1.4679 5.2034 22.2151 1.4379 0.2536 1.5863 56.1720 0.8669 'International Tables Vol C 4.2.6.8 and 6.1.1.4'
Cl 0.1484 0.1585 11.4604 0.0104 7.1964 1.1662 6.2556 18.5194 1.6455 47.7784 -9.5574 'International Tables Vol C 4.2.6.8 and 6.1.1.4'

loop_
_geom_angle_atom_site_label_1
_geom_angle_atom_site_label_2
_geom_angle_atom_site_label_3
_geom_angle
_geom_angle_publ_flag
C2 C1 H11 107.8 no
C2 C1 H13 108.8 no
H11 C1 H13 109.9 no
C2 C1 H12 110.0 no
H11 C1 H12 109.8 no
H13 C1 H12 110.4 no
C1 C2 C3 120.2(6) yes
C1 C2 C23 120.8(6) yes
C3 C2 C23 119.0(5) yes
C2 C3 C4 122.1(5) yes
C2 C3 H31 119.5 no
C4 C3 H31 118.4 no
C3 C4 C5 116.8(5) yes
C3 C4 C25 121.2(6) yes
C5 C4 C25 122.0(6) yes
C4 C5 N6 119.1(5) yes
C4 C5 C22 123.3(5) yes
N6 C5 C22 117.5(5) yes
C5 N6 C7 126.9(4) yes
C5 N6 C10 123.1(4) yes
C7 N6 C10 110.0(5) yes
N6 C7 N8 105.6(4) yes
N6 C7 B20 126.6(5) yes
N8 C7 B20 127.5(5) yes
C7 N8 C9 110.1(5) yes
C7 N8 C11 125.4(4) yes
C9 N8 C11 124.4(5) yes
N8 C9 C10 107.4(5) yes
N8 C9 H91 125.2 no
C10 C9 H91 127.4 no
N6 C10 C9 106.9(5) yes
N6 C10 H101 126.2 no
C9 C10 H101 126.9 no
N8 C11 C12 118.0(5) yes
N8 C11 C17 119.3(5) yes
C12 C11 C17 122.6(5) yes
C11 C12 C13 116.8(6) yes
C11 C12 C19 122.5(5) yes
C13 C12 C19 120.7(6) yes
C12 C13 C14 122.3(6) yes
C12 C13 H131 119.1 no
C14 C13 H131 118.6 no
C13 C14 C15 120.5(8) yes
C13 C14 C16 118.8(6) yes
C15 C14 C16 120.7(7) yes
C14 C15 H152 110.0 no
C14 C15 H153 110.0 no
H152 C15 H153 109.3 no
C14 C15 H151 108.9 no
H152 C15 H151 109.3 no
H153 C15 H151 109.4 no
C14 C16 C17 121.7(6) yes
C14 C16 H161 118.5 no
C17 C16 H161 119.8 no
C11 C17 C16 117.8(6) yes
C11 C17 C18 122.1(6) yes
C16 C17 C18 120.1(7) yes
C17 C18 H183 109.1 no
C17 C18 H181 109.8 no
H183 C18 H181 110.0 no
C17 C18 H182 108.9 no
H183 C18 H182 109.2 no
H181 C18 H182 109.8 no
C12 C19 H191 110.1 no
C12 C19 H192 109.9 no
H191 C19 H192 108.9 no
C12 C19 H193 110.2 no
H191 C19 H193 108.6 no
H192 C19 H193 109.1 no
C7 B20 N21 112.9(6) yes
C7 B20 H202 116.2 no
N21 B20 H202 99.8 no
C7 B20 H201 109.2 no
N21 B20 H201 109.2 no
H202 B20 H201 109.1 no
B20 N21 H211 109.5 no
B20 N21 H213 109.5 no
H211 N21 H213 108.5 no
B20 N21 H212 110.2 no
H211 N21 H212 109.2 no
H213 N21 H212 110.0 no
C5 C22 C23 117.0(5) yes
C5 C22 C24 122.8(5) yes
C23 C22 C24 120.3(5) yes
C22 C23 C2 121.8(6) yes
C22 C23 H231 119.3 no
C2 C23 H231 118.9 no
C22 C24 H241 110.1 no
C22 C24 H242 110.8 no
H241 C24 H242 109.0 no
C22 C24 H243 109.1 no
H241 C24 H243 109.0 no
H242 C24 H243 108.8 no
C4 C25 H253 109.9 no
C4 C25 H252 109.3 no
H253 C25 H252 109.5 no
C4 C25 H251 109.6 no
H253 C25 H251 109.4 no
H252 C25 H251 109.0 no
C27 B26 C41 111.5(4) yes
C27 B26 C55 101.1(3) yes
C41 B26 C55 112.6(4) yes
C27 B26 C69 113.2(4) yes
C41 B26 C69 107.4(4) yes
C55 B26 C69 111.1(4) yes
B26 C27 C28 122.3(4) yes
B26 C27 C36 122.5(4) yes
C28 C27 C36 114.6(4) yes
C27 C28 C29 123.3(4) yes
C27 C28 H281 119.6 no
C29 C28 H281 117.1 no
C28 C29 C30 119.0(5) yes
C28 C29 C34 120.9(4) yes
C30 C29 C34 120.2(5) yes
C29 C30 F31 112.4(5) yes
C29 C30 F32 112.7(5) yes
F31 C30 F32 105.4(5) yes
C29 C30 F33 111.7(5) yes
F31 C30 F33 105.3(5) yes
F32 C30 F33 109.0(6) yes
C29 C34 C35 117.6(4) yes
C29 C34 H341 121.5 no
C35 C34 H341 120.9 no
C34 C35 C36 120.3(5) yes
C34 C35 C37 121.5(5) yes
C36 C35 C37 118.2(5) yes
C35 C36 C27 123.3(4) yes
C35 C36 H361 117.6 no
C27 C36 H361 119.0 no
C35 C37 F38 112.4(5) yes
C35 C37 F39 113.5(5) yes
F38 C37 F39 106.0(5) yes
C35 C37 F40 112.9(5) yes
F38 C37 F40 105.1(5) yes
F39 C37 F40 106.2(4) yes
B26 C41 C42 122.0(4) yes
B26 C41 C46 123.1(4) yes
C42 C41 C46 114.9(4) yes
C41 C42 C43 122.4(5) yes
C41 C42 H421 118.1 no
C43 C42 H421 119.5 no
C42 C43 C44 121.1(5) yes
C42 C43 C51 118.0(5) yes
C44 C43 C51 120.9(5) yes
C43 C44 C45 118.5(5) yes
C43 C44 H441 120.9 no
C45 C44 H441 120.6 no
C44 C45 C46 120.0(5) yes
C44 C45 C470 122.1(5) yes
C46 C45 C470 117.4(6) yes
C44 C45 C46 120.0(5) yes
C44 C45 C471 116.8(6) yes
C46 C45 C471 123.2(6) yes
C41 C46 C45 123.0(5) yes
C41 C46 H461 119.1 no
C45 C46 H461 117.9 no
C43 C51 F52 112.5(4) yes
C43 C51 F53 111.8(5) yes
F52 C51 F53 105.9(5) yes
C43 C51 F54 113.4(5) yes
F52 C51 F54 106.2(5) yes
F53 C51 F54 106.4(5) yes
B26 C55 C56 121.6(4) yes
B26 C55 C60 122.3(4) yes
C56 C55 C60 115.7(4) yes
C55 C56 C57 122.3(5) yes
C55 C56 H561 118.8 no
C57 C56 H561 118.9 no
C56 C57 C58 121.2(5) yes
C56 C57 C65 118.6(5) yes
C58 C57 C65 120.2(5) yes
C57 C58 C59 117.5(5) yes
C57 C58 H581 121.1 no
C59 C58 H581 121.4 no
C58 C59 C60 121.1(5) yes
C58 C59 C61 119.8(4) yes
C60 C59 C61 119.0(5) yes
C55 C60 C59 122.2(5) yes
C55 C60 H601 119.2 no
C59 C60 H601 118.6 no
C59 C61 F620 119.4(6) yes
C59 C61 F630 104.5(5) yes
F620 C61 F630 105.21(6) yes
C59 C61 F640 116.0(4) yes
F620 C61 F640 105.27(6) yes
F630 C61 F640 105.20(6) yes
C59 C61 F621 111.0(4) yes
C59 C61 F631 119.0(4) yes
F621 C61 F631 105.27(6) yes
C59 C61 F641 110.0(4) yes
F621 C61 F641 105.18(6) yes
F631 C61 F641 105.25(6) yes
C57 C65 F66 112.4(4) yes
C57 C65 F67 113.3(5) yes
F66 C65 F67 107.2(5) yes
C57 C65 F68 111.3(4) yes
F66 C65 F68 105.7(5) yes
F67 C65 F68 106.5(5) yes
B26 C69 C70 123.1(4) yes
B26 C69 C74 121.4(4) yes
C70 C69 C74 115.5(4) yes
C69 C70 C71 122.1(5) yes
C69 C70 H701 119.0 no
C71 C70 H701 118.9 no
C70 C71 C72 120.8(5) yes
C70 C71 C79 118.4(5) yes
C72 C71 C79 120.8(5) yes
C71 C72 C73 118.1(5) yes
C71 C72 H721 121.3 no
C73 C72 H721 120.6 no
C72 C73 C74 120.8(5) yes
C72 C73 C75 121.2(5) yes
C74 C73 C75 118.0(5) yes
C69 C74 C73 122.6(5) yes
C69 C74 H741 118.7 no
C73 C74 H741 118.7 no
C73 C75 F76 112.3(5) yes
C73 C75 F77 112.1(6) yes
F76 C75 F77 106.6(6) yes
C73 C75 F78 111.9(5) yes
F76 C75 F78 107.4(6) yes
F77 C75 F78 106.1(5) yes
C71 C79 F80 113.6(6) yes
C71 C79 F81 113.5(5) yes
F80 C79 F81 109.7(6) yes
C71 C79 F82 110.9(5) yes
F80 C79 F82 104.5(6) yes
F81 C79 F82 103.8(6) yes
C102 C101 H1013 110.2 no
C102 C101 H1011 110.0 no
H1013 C101 H1011 109.1 no
C102 C101 H1012 109.5 no
H1013 C101 H1012 108.9 no
H1011 C101 H1012 109.0 no
C101 C102 C103 120.2(7) yes
C101 C102 C123 121.6(7) yes
C103 C102 C123 118.2(5) yes
C102 C103 C104 122.3(6) yes
C102 C103 H1031 118.8 no
C104 C103 H1031 118.9 no
C103 C104 C105 117.2(6) yes
C103 C104 C125 120.4(6) yes
C105 C104 C125 122.4(6) yes
C104 C105 N106 120.2(5) yes
C104 C105 C122 122.7(5) yes
N106 C105 C122 117.1(5) yes
C105 N106 C107 126.4(4) yes
C105 N106 C110 123.4(4) yes
C107 N106 C110 110.1(4) yes
N106 C107 N108 106.1(4) yes
N106 C107 B120 126.3(5) yes
N108 C107 B120 127.2(5) yes
C107 N108 C109 109.7(4) yes
C107 N108 C111 125.4(4) yes
C109 N108 C111 124.9(4) yes
N108 C109 C110 107.4(5) yes
N108 C109 H1091 125.0 no
C110 C109 H1091 127.6 no
N106 C110 C109 106.8(5) yes
N106 C110 H1101 126.2 no
C109 C110 H1101 127.1 no
N108 C111 C112 119.7(5) yes
N108 C111 C117 117.6(5) yes
C112 C111 C117 122.6(5) yes
C111 C112 C113 117.5(5) yes
C111 C112 C119 122.6(5) yes
C113 C112 C119 119.9(5) yes
C112 C113 C114 121.3(6) yes
C112 C113 H1131 119.2 no
C114 C113 H1131 119.5 no
C113 C114 C115 120.1(7) yes
C113 C114 C116 119.0(5) yes
C115 C114 C116 120.9(6) yes
C114 C115 H1151 111.1 no
C114 C115 H1152 108.9 no
H1151 C115 H1152 109.9 no
C114 C115 H1153 108.5 no
H1151 C115 H1153 109.1 no
H1152 C115 H1153 109.3 no
C114 C116 C117 122.1(6) yes
C114 C116 H1161 118.4 no
C117 C116 H1161 119.5 no
C111 C117 C116 117.4(6) yes
C111 C117 C118 120.9(6) yes
C116 C117 C118 121.7(6) yes
C117 C118 H1183 110.3 no
C117 C118 H1182 111.2 no
H1183 C118 H1182 108.7 no
C117 C118 H1181 110.2 no
H1183 C118 H1181 109.0 no
H1182 C118 H1181 107.5 no
C112 C119 H1191 109.2 no
C112 C119 H1192 110.9 no
H1191 C119 H1192 109.7 no
C112 C119 H1193 109.5 no
H1191 C119 H1193 108.3 no
H1192 C119 H1193 109.1 no
C107 B120 N121 111.8(6) yes
C107 B120 H1201 111.2 no
N121 B120 H1201 101.8 no
C107 B120 H1202 115.0 no
N121 B120 H1202 105.9 no
H1201 B120 H1202 110.3 no
B120 N121 H1213 109.1 no
B120 N121 H1212 109.8 no
H1213 N121 H1212 110.0 no
B120 N121 H1211 108.4 no
H1213 N121 H1211 109.7 no
H1212 N121 H1211 109.8 no
C105 C122 C123 116.4(6) yes
C105 C122 C124 121.8(5) yes
C123 C122 C124 121.7(6) yes
C122 C123 C102 123.2(6) yes
C122 C123 H1231 118.3 no
C102 C123 H1231 118.5 no
C122 C124 H1242 110.1 no
C122 C124 H1241 109.4 no
H1242 C124 H1241 109.8 no
C122 C124 H1243 109.2 no
H1242 C124 H1243 109.5 no
H1241 C124 H1243 108.7 no
C104 C125 H1253 110.8 no
C104 C125 H1251 110.4 no
H1253 C125 H1251 108.9 no
C104 C125 H1252 109.9 no
H1253 C125 H1252 108.8 no
H1251 C125 H1252 108.1 no
C127 B126 C141 112.7(4) yes
C127 B126 C155 102.9(4) yes
C141 B126 C155 110.5(4) yes
C127 B126 C169 110.6(4) yes
C141 B126 C169 105.8(4) yes
C155 B126 C169 114.5(4) yes
B126 C127 C128 121.7(4) yes
B126 C127 C136 123.1(4) yes
C128 C127 C136 115.0(5) yes
C127 C128 C129 123.1(5) yes
C127 C128 H1281 118.5 no
C129 C128 H1281 118.3 no
C128 C129 C130 118.9(5) yes
C128 C129 C134 119.8(5) yes
C130 C129 C134 121.2(5) yes
C129 C130 F131 111.5(5) yes
C129 C130 F132 112.3(5) yes
F131 C130 F132 106.0(6) yes
C129 C130 F133 114.1(6) yes
F131 C130 F133 105.8(5) yes
F132 C130 F133 106.5(5) yes
C129 C134 C135 118.9(5) yes
C129 C134 H1341 119.8 no
C135 C134 H1341 121.3 no
C134 C135 C136 120.7(5) yes
C134 C135 C137 121.7(5) yes
C136 C135 C137 117.6(5) yes
C135 C136 C127 122.5(5) yes
C135 C136 H1361 118.0 no
C127 C136 H1361 119.5 no
C135 C137 F1380 124.2(6) yes
C135 C137 F1390 111.4(6) yes
F1380 C137 F1390 105.26(6) yes
C135 C137 F1400 104.0(6) yes
F1380 C137 F1400 105.24(6) yes
F1390 C137 F1400 105.19(6) yes
C135 C137 F1381 109.8(4) yes
C135 C137 F1391 114.7(4) yes
F1381 C137 F1391 105.21(6) yes
C135 C137 F1401 115.7(4) yes
F1381 C137 F1401 105.16(6) yes
F1391 C137 F1401 105.29(6) yes
B126 C141 C142 123.8(5) yes
B126 C141 C146 120.4(5) yes
C142 C141 C146 115.8(5) yes
C141 C142 C143 122.0(6) yes
C141 C142 H1421 119.0 no
C143 C142 H1421 119.0 no
C142 C143 C144 119.8(6) yes
C142 C143 C151 118.9(6) yes
C144 C143 C151 121.1(6) yes
C143 C144 C145 119.7(6) yes
C143 C144 H1441 119.7 no
C145 C144 H1441 120.6 no
C144 C145 C146 120.1(6) yes
C144 C145 C1470 129.0(6) yes
C146 C145 C1470 110.4(7) yes
C144 C145 C146 120.1(6) yes
C144 C145 C1471 112.8(6) yes
C146 C145 C1471 126.4(7) yes
C141 C146 C145 122.5(6) yes
C141 C146 H1461 118.6 no
C145 C146 H1461 118.8 no
C143 C151 F1520 110.4(6) yes
C143 C151 F1530 117.3(5) yes
F1520 C151 F1530 105.21(6) yes
C143 C151 F1540 112.6(6) yes
F1520 C151 F1540 105.19(6) yes
F1530 C151 F1540 105.26(6) yes
C143 C151 F1521 119.5(7) yes
C143 C151 F1531 102.1(7) yes
F1521 C151 F1531 105.23(6) yes
C143 C151 F1541 117.9(7) yes
F1521 C151 F1541 105.25(6) yes
F1531 C151 F1541 105.22(6) yes
B126 C155 C156 125.6(4) yes
B126 C155 C160 119.2(4) yes
C156 C155 C160 114.8(5) yes
C155 C156 C157 122.9(5) yes
C155 C156 H1561 118.8 no
C157 C156 H1561 118.2 no
C156 C157 C158 119.8(5) yes
C156 C157 C165 119.4(5) yes
C158 C157 C165 120.8(5) yes
C157 C158 C159 118.7(5) yes
C157 C158 H1581 121.0 no
C159 C158 H1581 120.3 no
C158 C159 C160 120.8(5) yes
C158 C159 C161 120.4(5) yes
C160 C159 C161 118.7(5) yes
C155 C160 C159 122.9(5) yes
C155 C160 H1601 118.2 no
C159 C160 H1601 118.9 no
C159 C161 F162 113.9(5) yes
C159 C161 F163 112.5(5) yes
F162 C161 F163 108.4(6) yes
C159 C161 F164 110.9(5) yes
F162 C161 F164 105.8(5) yes
F163 C161 F164 104.7(6) yes
C157 C165 F166 113.8(6) yes
C157 C165 F167 113.6(6) yes
F166 C165 F167 106.2(7) yes
C157 C165 F168 112.0(7) yes
F166 C165 F168 105.3(6) yes
F167 C165 F168 105.1(6) yes
B126 C169 C170 120.9(4) yes
B126 C169 C174 123.0(4) yes
C170 C169 C174 116.0(4) yes
C169 C170 C171 122.6(5) yes
C169 C170 H1701 118.3 no
C171 C170 H1701 119.1 no
C170 C171 C172 119.8(5) yes
C170 C171 C179 119.3(5) yes
C172 C171 C179 120.9(5) yes
C171 C172 C173 118.9(5) yes
C171 C172 H1721 120.8 no
C173 C172 H1721 120.3 no
C172 C173 C174 120.8(5) yes
C172 C173 C175 120.0(5) yes
C174 C173 C175 119.2(5) yes
C173 C174 C169 121.9(5) yes
C173 C174 H1741 118.6 no
C169 C174 H1741 119.5 no
C173 C175 F176 112.2(6) yes
C173 C175 F177 113.5(6) yes
F176 C175 F177 105.9(7) yes
C173 C175 F178 113.2(6) yes
F176 C175 F178 103.6(6) yes
F177 C175 F178 107.6(6) yes
C171 C179 F180 111.0(5) yes
C171 C179 F181 113.4(6) yes
F180 C179 F181 105.5(5) yes
C171 C179 F182 113.3(5) yes
F180 C179 F182 105.5(6) yes
F181 C179 F182 107.6(6) yes
C45 C470 F480 110.0(8) yes
C45 C470 F490 114.4(6) yes
F480 C470 F490 105.24(6) yes
C45 C470 F500 115.8(6) yes
F480 C470 F500 105.23(6) yes
F490 C470 F500 105.23(6) yes
C45 C471 F481 115.6(10) yes
C45 C471 F491 111.1(8) yes
F481 C471 F491 105.24(6) yes
C45 C471 F501 113.6(8) yes
F481 C471 F501 105.22(6) yes
F491 C471 F501 105.23(6) yes
C145 C1470 F1480 118.5(5) yes
C145 C1470 F1490 107.9(6) yes
F1480 C1470 F1490 105.23(6) yes
C145 C1470 F1500 113.8(5) yes
F1480 C1470 F1500 105.21(6) yes
F1490 C1470 F1500 105.25(6) yes
C145 C1471 F1481 107.3(7) yes
C145 C1471 F1491 120.6(7) yes
F1481 C1471 F1491 105.22(6) yes
C145 C1471 F1501 112.1(6) yes
F1481 C1471 F1501 105.24(6) yes
F1491 C1471 F1501 105.22(6) yes

loop_
_geom_bond_atom_site_label_1
_geom_bond_atom_site_label_2
_geom_bond_distance
_geom_bond_publ_flag
C1 C2 1.519(8) yes
C1 H11 0.958 no
C1 H13 0.954 no
C1 H12 0.959 no
C2 C3 1.377(9) yes
C2 C23 1.382(9) yes
C3 C4 1.390(9) yes
C3 H31 0.926 no
C4 C5 1.389(8) yes
C4 C25 1.511(9) yes
C5 N6 1.447(7) yes
C5 C22 1.392(8) yes
N6 C7 1.358(7) yes
N6 C10 1.394(7) yes
C7 N8 1.350(7) yes
C7 B20 1.611(8) yes
N8 C9 1.392(7) yes
N8 C11 1.440(7) yes
C9 C10 1.336(9) yes
C9 H91 0.933 no
C10 H101 0.929 no
C11 C12 1.395(8) yes
C11 C17 1.393(8) yes
C12 C13 1.396(8) yes
C12 C19 1.489(9) yes
C13 C14 1.379(10) yes
C13 H131 0.924 no
C14 C15 1.517(9) yes
C14 C16 1.386(11) yes
C15 H152 0.962 no
C15 H153 0.957 no
C15 H151 0.960 no
C16 C17 1.383(10) yes
C16 H161 0.937 no
C17 C18 1.508(10) yes
C18 H183 0.953 no
C18 H181 0.958 no
C18 H182 0.956 no
C19 H191 0.959 no
C19 H192 0.963 no
C19 H193 0.959 no
B20 N21 1.557(11) yes
B20 H202 1.226 no
B20 H201 1.100 no
N21 H211 0.906 no
N21 H213 0.899 no
N21 H212 0.900 no
C22 C23 1.388(8) yes
C22 C24 1.490(8) yes
C23 H231 0.936 no
C24 H241 0.968 no
C24 H242 0.951 no
C24 H243 0.969 no
C25 H253 0.956 no
C25 H252 0.959 no
C25 H251 0.951 no
B26 C27 1.643(7) yes
B26 C41 1.632(7) yes
B26 C55 1.651(7) yes
B26 C69 1.630(7) yes
C27 C28 1.399(7) yes
C27 C36 1.388(7) yes
C28 C29 1.381(7) yes
C28 H281 0.937 no
C29 C30 1.501(7) yes
C29 C34 1.386(7) yes
C30 F31 1.323(8) yes
C30 F32 1.320(7) yes
C30 F33 1.318(8) yes
C34 C35 1.390(7) yes
C34 H341 0.943 no
C35 C36 1.395(7) yes
C35 C37 1.488(7) yes
C36 H361 0.940 no
C37 F38 1.348(7) yes
C37 F39 1.345(7) yes
C37 F40 1.340(7) yes
C41 C42 1.400(7) yes
C41 C46 1.398(7) yes
C42 C43 1.390(7) yes
C42 H421 0.932 no
C43 C44 1.367(8) yes
C43 C51 1.496(8) yes
C44 C45 1.390(9) yes
C44 H441 0.934 no
C45 C46 1.390(8) yes
C45 C470 1.498(8) yes
C45 C46 1.390(8) yes
C45 C471 1.453(10) yes
C46 H461 0.926 no
C51 F52 1.341(7) yes
C51 F53 1.352(8) yes
C51 F54 1.338(7) yes
C55 C56 1.395(7) yes
C55 C60 1.394(7) yes
C56 C57 1.380(7) yes
C56 H561 0.917 no
C57 C58 1.380(8) yes
C57 C65 1.510(7) yes
C58 C59 1.387(8) yes
C58 H581 0.937 no
C59 C60 1.380(7) yes
C59 C61 1.485(6) yes
C60 H601 0.933 no
C61 F620 1.339(5) yes
C61 F630 1.375(5) yes
C61 F640 1.341(5) yes
C61 F621 1.350(5) yes
C61 F631 1.332(5) yes
C61 F641 1.371(5) yes
C65 F66 1.328(7) yes
C65 F67 1.333(7) yes
C65 F68 1.338(7) yes
C69 C70 1.395(7) yes
C69 C74 1.400(7) yes
C70 C71 1.411(7) yes
C70 H701 0.938 no
C71 C72 1.378(8) yes
C71 C79 1.500(8) yes
C72 C73 1.383(8) yes
C72 H721 0.924 no
C73 C74 1.395(7) yes
C73 C75 1.505(8) yes
C74 H741 0.920 no
C75 F76 1.318(7) yes
C75 F77 1.335(8) yes
C75 F78 1.328(9) yes
C79 F80 1.315(8) yes
C79 F81 1.316(8) yes
C79 F82 1.369(9) yes
C101 C102 1.500(9) yes
C101 H1013 0.965 no
C101 H1011 0.964 no
C101 H1012 0.961 no
C102 C103 1.386(10) yes
C102 C123 1.357(10) yes
C103 C104 1.385(9) yes
C103 H1031 0.942 no
C104 C105 1.382(8) yes
C104 C125 1.492(10) yes
C105 N106 1.448(7) yes
C105 C122 1.401(8) yes
N106 C107 1.347(7) yes
N106 C110 1.396(7) yes
C107 N108 1.350(7) yes
C107 B120 1.608(8) yes
N108 C109 1.395(7) yes
N108 C111 1.442(7) yes
C109 C110 1.335(8) yes
C109 H1091 0.932 no
C110 H1101 0.930 no
C111 C112 1.386(8) yes
C111 C117 1.393(8) yes
C112 C113 1.398(8) yes
C112 C119 1.505(8) yes
C113 C114 1.380(9) yes
C113 H1131 0.929 no
C114 C115 1.510(9) yes
C114 C116 1.383(10) yes
C115 H1151 0.963 no
C115 H1152 0.957 no
C115 H1153 0.960 no
C116 C117 1.378(9) yes
C116 H1161 0.931 no
C117 C118 1.513(10) yes
C118 H1183 0.955 no
C118 H1182 0.957 no
C118 H1181 0.962 no
C119 H1191 0.957 no
C119 H1192 0.959 no
C119 H1193 0.958 no
B120 N121 1.621(11) yes
B120 H1201 1.091 no
B120 H1202 1.172 no
N121 H1213 0.907 no
N121 H1212 0.904 no
N121 H1211 0.899 no
C122 C123 1.391(9) yes
C122 C124 1.507(9) yes
C123 H1231 0.930 no
C124 H1242 0.951 no
C124 H1241 0.957 no
C124 H1243 0.956 no
C125 H1253 0.957 no
C125 H1251 0.959 no
C125 H1252 0.954 no
B126 C127 1.636(7) yes
B126 C141 1.631(7) yes
B126 C155 1.644(7) yes
B126 C169 1.652(7) yes
C127 C128 1.406(7) yes
C127 C136 1.390(7) yes
C128 C129 1.386(7) yes
C128 H1281 0.926 no
C129 C130 1.493(8) yes
C129 C134 1.387(8) yes
C130 F131 1.340(8) yes
C130 F132 1.336(7) yes
C130 F133 1.318(8) yes
C134 C135 1.370(8) yes
C134 H1341 0.936 no
C135 C136 1.399(8) yes
C135 C137 1.481(6) yes
C136 H1361 0.933 no
C137 F1380 1.327(5) yes
C137 F1390 1.351(6) yes
C137 F1400 1.370(5) yes
C137 F1381 1.364(5) yes
C137 F1391 1.346(5) yes
C137 F1401 1.342(5) yes
C141 C142 1.397(8) yes
C141 C146 1.406(8) yes
C142 C143 1.410(8) yes
C142 H1421 0.936 no
C143 C144 1.387(11) yes
C143 C151 1.489(8) yes
C144 C145 1.369(12) yes
C144 H1441 0.929 no
C145 C146 1.397(8) yes
C145 C1470 1.588(10) yes
C145 C146 1.397(8) yes
C145 C1471 1.382(9) yes
C146 H1461 0.937 no
C151 F1520 1.358(5) yes
C151 F1530 1.345(5) yes
C151 F1540 1.344(5) yes
C151 F1521 1.342(6) yes
C151 F1531 1.362(6) yes
C151 F1541 1.338(5) yes
C155 C156 1.386(7) yes
C155 C160 1.413(7) yes
C156 C157 1.406(8) yes
C156 H1561 0.928 no
C157 C158 1.382(8) yes
C157 C165 1.483(9) yes
C158 C159 1.376(8) yes
C158 H1581 0.934 no
C159 C160 1.373(8) yes
C159 C161 1.503(7) yes
C160 H1601 0.928 no
C161 F162 1.318(8) yes
C161 F163 1.322(8) yes
C161 F164 1.358(8) yes
C165 F166 1.319(9) yes
C165 F167 1.325(8) yes
C165 F168 1.339(10) yes
C169 C170 1.395(7) yes
C169 C174 1.391(7) yes
C170 C171 1.405(8) yes
C170 H1701 0.942 no
C171 C172 1.375(9) yes
C171 C179 1.491(9) yes
C172 C173 1.383(9) yes
C172 H1721 0.924 no
C173 C174 1.395(8) yes
C173 C175 1.493(9) yes
C174 H1741 0.930 no
C175 F176 1.330(10) yes
C175 F177 1.326(7) yes
C175 F178 1.332(8) yes
C179 F180 1.358(9) yes
C179 F181 1.328(7) yes
C179 F182 1.315(8) yes
C470 F480 1.344(5) yes
C470 F490 1.344(5) yes
C470 F500 1.350(5) yes
C471 F481 1.344(6) yes
C471 F491 1.347(6) yes
C471 F501 1.345(6) yes
C1470 F1480 1.340(5) yes
C1470 F1490 1.354(5) yes
C1470 F1500 1.337(5) yes
C1471 F1481 1.350(5) yes
C1471 F1491 1.345(5) yes
C1471 F1501 1.345(5) yes

loop_
_geom_hbond_atom_site_label_D
_geom_hbond_atom_site_label_H
_geom_hbond_atom_site_label_A
_geom_hbond_site_symmetry_A
_geom_hbond_angle_DHA
_geom_hbond_distance_DH
_geom_hbond_distance_HA
_geom_hbond_distance_DA
_geom_hbond_publ_flag
N21 H213 C42 1_554 153 0.90 2.56 3.393(9) yes
